data_7203040
loop_
_publ_author_name
'Deacon, Glen B.'
'Hein, Stefanie'
'Junk, Peter C.'
'J\"ustel, Thomas'
'Lee, Winnie'
'Turner, David R.'

_publ_section_title
;
 Structural variations in rare earth benzoate complexes : Part II.
 Yttrium and terbium
;
_journal_issue 11
_journal_name_full CrystEngComm
_journal_page_first 1110
_journal_paper_doi 10.1039/b708589c
_journal_volume 9
_journal_year 2007
_chemical_formula_moiety 'C52 H58 O22 S2 Tb2'
_chemical_formula_sum 'C52 H58 O22 S2 Tb2'
_chemical_formula_weight 1416.94
_chemical_name_common '[Tb(4-MeOBA)3(DMSO)(H2O)]2'
_chemical_name_systematic
;
?
;
_space_group_IT_number 14
_symmetry_cell_setting monoclinic
_symmetry_space_group_name_Hall '-P 2ybc'
_symmetry_space_group_name_H-M 'P 1 21/c 1'
_atom_sites_solution_hydrogens geom
_atom_sites_solution_primary direct
_atom_sites_solution_secondary difmap
_audit_creation_method SHELXL-97
_cell_angle_alpha 90.00
_cell_angle_beta 105.388(1)
_cell_angle_gamma 90.00
_cell_formula_units_Z 2
_cell_length_a 8.3013(2)
_cell_length_b 24.6350(5)
_cell_length_c 14.0564(3)
_cell_measurement_temperature 123(1)
_cell_volume 2771.52(11)
_computing_cell_refinement 'Bruker SMART (Bruker)'
_computing_data_collection 'Bruker SMART (Bruker)'
_computing_data_reduction 'Bruker SAINT (Bruker)'
_computing_molecular_graphics 'X-Seed (Barbour, 1999)'
_computing_publication_material 'CIFTAB (Sheldrick, 1997)'
_computing_structure_refinement 'SHELXL-97 (Sheldrick, 1997)'
_computing_structure_solution 'SHELXS-97 (Sheldrick, 1990)'
_diffrn_ambient_temperature 123(1)
_diffrn_measured_fraction_theta_full 0.999
_diffrn_measured_fraction_theta_max 0.999
_diffrn_measurement_device_type 'Bruker X8 Apex II CCD'
_diffrn_measurement_method 'phi and omega scans'
_diffrn_radiation_monochromator graphite
_diffrn_radiation_source 'fine-focus sealed tube'
_diffrn_radiation_type MoK\a
_diffrn_radiation_wavelength 0.71073
_diffrn_reflns_av_R_equivalents 0.0401
_diffrn_reflns_av_sigmaI/netI 0.0367
_diffrn_reflns_limit_h_max 8
_diffrn_reflns_limit_h_min -10
_diffrn_reflns_limit_k_max 32
_diffrn_reflns_limit_k_min -32
_diffrn_reflns_limit_l_max 18
_diffrn_reflns_limit_l_min -18
_diffrn_reflns_number 23279
_diffrn_reflns_theta_full 27.50
_diffrn_reflns_theta_max 27.50
_diffrn_reflns_theta_min 2.54
_diffrn_standards_number 0
_exptl_absorpt_coefficient_mu 2.685
_exptl_absorpt_correction_T_max 0.6530
_exptl_absorpt_correction_T_min 0.4397
_exptl_absorpt_correction_type multi-scan
_exptl_absorpt_process_details SADABS
_exptl_crystal_colour colourless
_exptl_crystal_density_diffrn 1.698
_exptl_crystal_density_method 'not measured'
_exptl_crystal_description needle
_exptl_crystal_F_000 1416
_exptl_crystal_size_max 0.35
_exptl_crystal_size_mid 0.16
_exptl_crystal_size_min 0.16
_refine_diff_density_max 1.413
_refine_diff_density_min -0.630
_refine_diff_density_rms 0.100
_refine_ls_extinction_method none
_refine_ls_goodness_of_fit_ref 1.036
_refine_ls_hydrogen_treatment mixed
_refine_ls_matrix_type full
_refine_ls_number_parameters 376
_refine_ls_number_reflns 6359
_refine_ls_number_restraints 0
_refine_ls_restrained_S_all 1.036
_refine_ls_R_factor_all 0.0340
_refine_ls_R_factor_gt 0.0258
_refine_ls_shift/su_max 0.003
_refine_ls_shift/su_mean 0.000
_refine_ls_structure_factor_coef Fsqd
_refine_ls_weighting_details 'calc w=1/[\s^2^(Fo^2^)+(0.2000P)^2^+0.0000P] where P=(Fo^2^+2Fc^2^)/3'
_refine_ls_weighting_scheme calc
_refine_ls_wR_factor_gt 0.0532
_refine_ls_wR_factor_ref 0.0571
_reflns_number_gt 5454
_reflns_number_total 6359
_reflns_threshold_expression >2sigma(I)
_cod_data_source_file b708589c.txt
_cod_data_source_block 12
_cod_depositor_comments
;
The following automatic conversions were performed:
'_exptl_absorpt_correction_type' value 'Multi-scan' changed to
'multi-scan' according to
'/home/saulius/struct/CIF-dictionaries/cif_core.dic' dictionary named
'cif_core.dic' version 2.4.1 from 2010-06-29.

Automatic conversion script
Id: cif_fix_enum 1527 2010-12-29 10:47:43Z saulius 
;
_cod_original_sg_symbol_H-M P21/c
_cod_database_code 7203040

loop_
_symmetry_equiv_pos_as_xyz
'x, y, z'
'-x, y+1/2, -z+1/2'
'-x, -y, -z'
'x, -y-1/2, z-1/2'

loop_
_atom_site_label
_atom_site_type_symbol
_atom_site_fract_x
_atom_site_fract_y
_atom_site_fract_z
_atom_site_U_iso_or_equiv
_atom_site_adp_type
_atom_site_occupancy
_atom_site_symmetry_multiplicity
_atom_site_calc_flag
_atom_site_refinement_flags
_atom_site_disorder_assembly
_atom_site_disorder_group
Tb1 Tb 0.364270(16) 0.491910(5) 0.618048(9) 0.01245(5) Uani 1 1 d . . .
S1 S 0.11375(9) 0.37942(3) 0.64202(6) 0.02054(16) Uani 1 1 d . . .
O1 O 0.1278(2) 0.55882(8) 0.61052(14) 0.0177(4) Uani 1 1 d . . .
C1 C 0.2011(3) 0.57488(11) 0.6969(2) 0.0147(6) Uani 1 1 d . . .
H1O H 0.218(5) 0.4850(14) 0.412(3) 0.028(11) Uiso 1 1 d . . .
H2O H 0.088(6) 0.4689(17) 0.436(3) 0.055(13) Uiso 1 1 d . . .
O2 O 0.3376(2) 0.55373(8) 0.74345(14) 0.0176(4) Uani 1 1 d . . .
C2 C 0.1296(3) 0.61947(11) 0.7442(2) 0.0155(6) Uani 1 1 d . . .
O3 O -0.0737(3) 0.74091(9) 0.88146(16) 0.0295(5) Uani 1 1 d . . .
C3 C -0.0215(4) 0.64399(12) 0.6981(2) 0.0217(7) Uani 1 1 d . . .
H3 H -0.0811 0.6327 0.6338 0.026 Uiso 1 1 calc R . .
O4 O 0.5325(2) 0.45181(8) 0.77648(14) 0.0167(4) Uani 1 1 d . . .
C4 C -0.0864(4) 0.68491(13) 0.7450(2) 0.0259(7) Uani 1 1 d . . .
H4 H -0.1903 0.7013 0.7130 0.031 Uiso 1 1 calc R . .
O5 O 0.6563(2) 0.50094(8) 0.68667(14) 0.0179(4) Uani 1 1 d . . .
C5 C 0.0014(4) 0.70184(12) 0.8390(2) 0.0214(6) Uani 1 1 d . . .
O6 O 1.2936(3) 0.43675(9) 1.02915(15) 0.0279(5) Uani 1 1 d . . .
C6 C 0.1534(4) 0.67850(13) 0.8845(2) 0.0236(7) Uani 1 1 d . . .
H6 H 0.2145 0.6904 0.9481 0.028 Uiso 1 1 calc R . .
O7 O 0.4549(2) 0.56030(8) 0.53306(14) 0.0171(4) Uani 1 1 d . . .
C7 C 0.2167(4) 0.63764(12) 0.8369(2) 0.0214(6) Uani 1 1 d . . .
H7 H 0.3216 0.6218 0.8685 0.026 Uiso 1 1 calc R . .
O8 O 0.5662(2) 0.59701(8) 0.42159(14) 0.0184(4) Uani 1 1 d . . .
C8 C -0.0089(4) 0.74973(15) 0.9851(2) 0.0341(8) Uani 1 1 d . . .
H8A H -0.0034 0.7151 1.0200 0.051 Uiso 1 1 calc R . .
H8B H -0.0821 0.7748 1.0081 0.051 Uiso 1 1 calc R . .
H8C H 0.1034 0.7654 0.9982 0.051 Uiso 1 1 calc R . .
O9 O 0.4448(3) 0.81076(9) 0.63885(17) 0.0339(6) Uani 1 1 d . . .
C9 C 0.6631(3) 0.47191(11) 0.76360(19) 0.0146(6) Uani 1 1 d . . .
O10 O 0.1552(2) 0.43951(8) 0.65175(15) 0.0202(4) Uani 1 1 d . . .
C10 C 0.8289(3) 0.46255(11) 0.8340(2) 0.0156(6) Uani 1 1 d . . .
O11 O 0.1900(3) 0.48049(9) 0.45668(16) 0.0189(5) Uani 1 1 d . . .
C11 C 0.8455(4) 0.42926(12) 0.9158(2) 0.0196(6) Uani 1 1 d . A .
H11 H 0.7495 0.4123 0.9271 0.024 Uiso 1 1 calc R . .
C12 C 1.0002(4) 0.42060(13) 0.9808(2) 0.0246(7) Uani 1 1 d . . .
H12 H 1.0103 0.3977 1.0365 0.030 Uiso 1 1 calc R A .
C13 C 1.1408(4) 0.44528(13) 0.9646(2) 0.0252(7) Uani 1 1 d . A .
C14 C 1.1265(4) 0.47854(14) 0.8833(2) 0.0251(7) Uani 1 1 d . . .
H14 H 1.2227 0.4954 0.8720 0.030 Uiso 1 1 calc R A .
C15 C 0.9715(4) 0.48700(12) 0.8190(2) 0.0202(6) Uani 1 1 d . A .
H15 H 0.9618 0.5099 0.7635 0.024 Uiso 1 1 calc R . .
C16A C 1.3015(8) 0.4009(3) 1.1161(4) 0.0310(17) Uani 0.523(6) 1 d P A 2
H16A H 1.2142 0.4116 1.1475 0.047 Uiso 0.523(6) 1 calc PR A 2
H16B H 1.4113 0.4046 1.1635 0.047 Uiso 0.523(6) 1 calc PR A 2
H16C H 1.2843 0.3631 1.0941 0.047 Uiso 0.523(6) 1 calc PR A 2
C16B C 1.4411(8) 0.4684(3) 1.0151(5) 0.0231(16) Uani 0.477(6) 1 d P A 1
H16D H 1.4590 0.4596 0.9507 0.035 Uiso 0.477(6) 1 calc PR A 1
H16E H 1.5411 0.4589 1.0673 0.035 Uiso 0.477(6) 1 calc PR A 1
H16F H 1.4190 0.5074 1.0180 0.035 Uiso 0.477(6) 1 calc PR A 1
C17 C 0.5106(3) 0.60048(11) 0.4961(2) 0.0143(6) Uani 1 1 d . . .
C18 C 0.5057(3) 0.65545(11) 0.5402(2) 0.0156(6) Uani 1 1 d . . .
C19 C 0.4475(4) 0.66214(12) 0.6232(2) 0.0213(6) Uani 1 1 d . . .
H19 H 0.4211 0.6310 0.6560 0.026 Uiso 1 1 calc R . .
C20 C 0.4271(4) 0.71341(12) 0.6595(2) 0.0246(7) Uani 1 1 d . . .
H20 H 0.3859 0.7173 0.7160 0.029 Uiso 1 1 calc R . .
C21 C 0.4673(4) 0.75841(12) 0.6126(2) 0.0225(7) Uani 1 1 d . . .
C22 C 0.5345(4) 0.75272(12) 0.5323(2) 0.0249(7) Uani 1 1 d . . .
H22 H 0.5673 0.7839 0.5022 0.030 Uiso 1 1 calc R . .
C23 C 0.5531(4) 0.70175(12) 0.4969(2) 0.0196(6) Uani 1 1 d . . .
H23 H 0.5988 0.6979 0.4421 0.024 Uiso 1 1 calc R . .
C24 C 0.3797(6) 0.81839(15) 0.7227(3) 0.0473(11) Uani 1 1 d . . .
H24A H 0.2639 0.8056 0.7069 0.071 Uiso 1 1 calc R . .
H24B H 0.3834 0.8570 0.7396 0.071 Uiso 1 1 calc R . .
H24C H 0.4474 0.7978 0.7788 0.071 Uiso 1 1 calc R . .
C25 C 0.1594(5) 0.35461(15) 0.7651(3) 0.0447(10) Uani 1 1 d . . .
H25A H 0.2791 0.3587 0.7966 0.067 Uiso 1 1 calc R . .
H25B H 0.1288 0.3162 0.7643 0.067 Uiso 1 1 calc R . .
H25C H 0.0954 0.3753 0.8022 0.067 Uiso 1 1 calc R . .
C26 C -0.1067(4) 0.37773(13) 0.6151(2) 0.0283(7) Uani 1 1 d . . .
H26A H -0.1434 0.3998 0.6634 0.042 Uiso 1 1 calc R . .
H26B H -0.1439 0.3402 0.6182 0.042 Uiso 1 1 calc R . .
H26C H -0.1549 0.3923 0.5487 0.042 Uiso 1 1 calc R . .

loop_
_atom_site_aniso_label
_atom_site_aniso_U_11
_atom_site_aniso_U_22
_atom_site_aniso_U_33
_atom_site_aniso_U_23
_atom_site_aniso_U_13
_atom_site_aniso_U_12
Tb1 0.00997(7) 0.01420(7) 0.01307(7) -0.00028(5) 0.00286(5) -0.00109(5)
S1 0.0157(4) 0.0199(4) 0.0273(4) -0.0033(3) 0.0080(3) -0.0031(3)
O1 0.0126(11) 0.0204(10) 0.0192(10) -0.0045(8) 0.0027(8) -0.0025(8)
C1 0.0129(15) 0.0155(14) 0.0162(14) 0.0013(11) 0.0048(11) -0.0038(11)
O2 0.0151(11) 0.0212(11) 0.0158(10) -0.0005(8) 0.0029(8) 0.0030(8)
C2 0.0129(15) 0.0160(14) 0.0181(14) 0.0007(11) 0.0051(11) -0.0018(11)
O3 0.0273(13) 0.0285(12) 0.0302(13) -0.0098(10) 0.0031(10) 0.0099(10)
C3 0.0205(17) 0.0228(16) 0.0183(15) -0.0029(12) -0.0011(12) 0.0007(12)
O4 0.0106(10) 0.0211(10) 0.0187(10) 0.0034(8) 0.0047(8) 0.0005(8)
C4 0.0217(17) 0.0234(16) 0.0283(17) -0.0015(13) -0.0009(13) 0.0078(13)
O5 0.0156(11) 0.0238(11) 0.0141(10) 0.0038(8) 0.0033(8) -0.0012(8)
C5 0.0219(17) 0.0195(15) 0.0238(16) -0.0018(12) 0.0081(13) 0.0009(12)
O6 0.0166(12) 0.0418(14) 0.0208(11) 0.0056(10) -0.0031(9) 0.0028(10)
C6 0.0211(17) 0.0285(17) 0.0195(15) -0.0053(13) 0.0025(13) 0.0004(13)
O7 0.0149(11) 0.0147(10) 0.0205(10) 0.0016(8) 0.0029(8) -0.0026(8)
C7 0.0175(16) 0.0265(16) 0.0189(15) -0.0015(12) 0.0024(12) 0.0051(12)
O8 0.0173(11) 0.0199(11) 0.0199(11) -0.0013(8) 0.0081(8) 0.0012(8)
C8 0.041(2) 0.033(2) 0.0289(19) -0.0092(15) 0.0107(16) 0.0096(15)
O9 0.0470(16) 0.0175(11) 0.0341(13) -0.0053(10) 0.0055(11) 0.0050(10)
C9 0.0150(15) 0.0166(13) 0.0121(13) -0.0025(10) 0.0035(11) 0.0017(11)
O10 0.0163(11) 0.0202(11) 0.0269(11) -0.0025(8) 0.0107(9) -0.0052(8)
C10 0.0128(15) 0.0187(15) 0.0145(13) -0.0019(11) 0.0024(11) 0.0006(11)
O11 0.0107(11) 0.0318(13) 0.0141(11) -0.0020(9) 0.0030(9) -0.0045(9)
C11 0.0177(16) 0.0229(16) 0.0181(15) 0.0028(12) 0.0045(12) 0.0017(12)
C12 0.0290(19) 0.0269(17) 0.0160(15) 0.0017(12) 0.0026(13) 0.0064(13)
C13 0.0212(17) 0.0334(18) 0.0164(15) -0.0048(13) -0.0029(13) 0.0113(14)
C14 0.0150(16) 0.0377(19) 0.0213(15) -0.0022(14) 0.0026(12) 0.0005(13)
C15 0.0183(16) 0.0265(16) 0.0144(14) 0.0000(12) 0.0019(12) -0.0029(12)
C16A 0.024(4) 0.044(4) 0.019(3) 0.006(3) -0.006(3) 0.004(3)
C16B 0.013(3) 0.033(4) 0.022(3) 0.003(3) 0.001(3) -0.003(3)
C17 0.0078(14) 0.0146(14) 0.0178(14) -0.0004(10) -0.0013(11) 0.0017(10)
C18 0.0099(14) 0.0173(14) 0.0183(14) -0.0006(11) 0.0013(11) -0.0002(11)
C19 0.0212(17) 0.0187(15) 0.0244(16) -0.0027(12) 0.0069(13) -0.0047(12)
C20 0.0267(18) 0.0227(16) 0.0252(16) -0.0031(13) 0.0086(14) 0.0027(13)
C21 0.0229(17) 0.0147(14) 0.0242(16) -0.0052(12) -0.0039(13) -0.0002(12)
C22 0.0277(18) 0.0153(15) 0.0294(17) 0.0036(12) 0.0034(14) -0.0031(13)
C23 0.0203(16) 0.0179(15) 0.0193(15) -0.0010(11) 0.0029(12) -0.0012(12)
C24 0.087(3) 0.0252(19) 0.030(2) -0.0094(15) 0.016(2) 0.012(2)
C25 0.058(3) 0.029(2) 0.035(2) 0.0076(16) -0.0100(19) 0.0014(18)
C26 0.0150(17) 0.0276(17) 0.0396(19) -0.0007(14) 0.0025(14) -0.0059(13)

loop_
_atom_type_symbol
_atom_type_description
_atom_type_scat_dispersion_real
_atom_type_scat_dispersion_imag
_atom_type_scat_source
C C 0.0033 0.0016 'International Tables Vol C Tables 4.2.6.8 and 6.1.1.4'
H H 0.0000 0.0000 'International Tables Vol C Tables 4.2.6.8 and 6.1.1.4'
O O 0.0106 0.0060 'International Tables Vol C Tables 4.2.6.8 and 6.1.1.4'
S S 0.1246 0.1234 'International Tables Vol C Tables 4.2.6.8 and 6.1.1.4'
Tb Tb -0.1723 4.1537 'International Tables Vol C Tables 4.2.6.8 and 6.1.1.4'

loop_
_geom_angle_atom_site_label_1
_geom_angle_atom_site_label_2
_geom_angle_atom_site_label_3
_geom_angle
_geom_angle_site_symmetry_1
_geom_angle_site_symmetry_3
_geom_angle_publ_flag
O7 Tb1 O10 151.78(7) . . ?
O7 Tb1 O11 77.88(7) . . ?
O10 Tb1 O11 80.12(8) . . ?
O7 Tb1 O8 114.88(7) . 3_666 ?
O10 Tb1 O8 76.99(7) . 3_666 ?
O11 Tb1 O8 77.84(7) . 3_666 ?
O7 Tb1 O5 72.72(7) . . ?
O10 Tb1 O5 135.39(7) . . ?
O11 Tb1 O5 134.58(7) . . ?
O8 Tb1 O5 84.01(7) 3_666 . ?
O7 Tb1 O2 91.34(7) . . ?
O10 Tb1 O2 89.04(7) . . ?
O11 Tb1 O2 129.28(7) . . ?
O8 Tb1 O2 147.23(6) 3_666 . ?
O5 Tb1 O2 85.68(7) . . ?
O7 Tb1 O4 124.72(6) . . ?
O10 Tb1 O4 82.46(7) . . ?
O11 Tb1 O4 149.85(7) . . ?
O8 Tb1 O4 74.36(6) 3_666 . ?
O5 Tb1 O4 53.46(6) . . ?
O2 Tb1 O4 74.50(6) . . ?
O7 Tb1 O1 81.90(7) . . ?
O10 Tb1 O1 75.95(7) . . ?
O11 Tb1 O1 76.59(7) . . ?
O8 Tb1 O1 145.37(6) 3_666 . ?
O5 Tb1 O1 130.61(6) . . ?
O2 Tb1 O1 52.76(6) . . ?
O4 Tb1 O1 122.42(6) . . ?
O7 Tb1 C9 99.16(8) . . ?
O10 Tb1 C9 108.59(8) . . ?
O11 Tb1 C9 151.21(8) . . ?
O8 Tb1 C9 77.63(7) 3_666 . ?
O5 Tb1 C9 27.08(7) . . ?
O2 Tb1 C9 79.09(7) . . ?
O4 Tb1 C9 26.38(7) . . ?
O1 Tb1 C9 131.80(7) . . ?
O7 Tb1 C1 86.05(7) . . ?
O10 Tb1 C1 81.94(7) . . ?
O11 Tb1 C1 103.13(8) . . ?
O8 Tb1 C1 158.44(7) 3_666 . ?
O5 Tb1 C1 108.45(7) . . ?
O2 Tb1 C1 26.17(7) . . ?
O4 Tb1 C1 98.53(7) . . ?
O1 Tb1 C1 26.59(7) . . ?
C9 Tb1 C1 105.23(8) . . ?
O10 S1 C26 103.86(14) . . ?
O10 S1 C25 105.24(15) . . ?
C26 S1 C25 98.12(18) . . ?
C1 O1 Tb1 89.60(16) . . ?
O2 C1 O1 120.3(3) . . ?
O2 C1 C2 119.0(2) . . ?
O1 C1 C2 120.7(3) . . ?
O2 C1 Tb1 56.51(14) . . ?
O1 C1 Tb1 63.81(14) . . ?
C2 C1 Tb1 175.1(2) . . ?
C1 O2 Tb1 97.32(16) . . ?
C7 C2 C3 118.6(3) . . ?
C7 C2 C1 119.2(3) . . ?
C3 C2 C1 122.1(3) . . ?
C5 O3 C8 117.4(2) . . ?
C2 C3 C4 120.7(3) . . ?
C2 C3 H3 119.6 . . ?
C4 C3 H3 119.6 . . ?
C9 O4 Tb1 90.88(16) . . ?
C3 C4 C5 119.7(3) . . ?
C3 C4 H4 120.1 . . ?
C5 C4 H4 120.1 . . ?
C9 O5 Tb1 95.85(16) . . ?
O3 C5 C6 123.9(3) . . ?
O3 C5 C4 116.1(3) . . ?
C6 C5 C4 119.9(3) . . ?
C13 O6 C16A 117.7(3) . . ?
C13 O6 C16B 118.5(3) . . ?
C16A O6 C16B 123.5(4) . . ?
C5 C6 C7 119.8(3) . . ?
C5 C6 H6 120.1 . . ?
C7 C6 H6 120.1 . . ?
C17 O7 Tb1 173.34(18) . . ?
C2 C7 C6 121.2(3) . . ?
C2 C7 H7 119.4 . . ?
C6 C7 H7 119.4 . . ?
C17 O8 Tb1 115.21(17) . 3_666 ?
O3 C8 H8A 109.5 . . ?
O3 C8 H8B 109.5 . . ?
H8A C8 H8B 109.5 . . ?
O3 C8 H8C 109.5 . . ?
H8A C8 H8C 109.5 . . ?
H8B C8 H8C 109.5 . . ?
C21 O9 C24 117.0(3) . . ?
O4 C9 O5 119.8(2) . . ?
O4 C9 C10 122.0(2) . . ?
O5 C9 C10 118.2(2) . . ?
O4 C9 Tb1 62.74(14) . . ?
O5 C9 Tb1 57.07(14) . . ?
C10 C9 Tb1 175.0(2) . . ?
S1 O10 Tb1 133.73(12) . . ?
C11 C10 C15 118.6(3) . . ?
C11 C10 C9 120.9(3) . . ?
C15 C10 C9 120.5(3) . . ?
Tb1 O11 H1O 124(3) . . ?
Tb1 O11 H2O 131(3) . . ?
H1O O11 H2O 105(4) . . ?
C12 C11 C10 120.6(3) . . ?
C12 C11 H11 119.7 . . ?
C10 C11 H11 119.7 . . ?
C11 C12 C13 119.9(3) . . ?
C11 C12 H12 120.0 . . ?
C13 C12 H12 120.0 . . ?
O6 C13 C14 120.0(3) . . ?
O6 C13 C12 119.8(3) . . ?
C14 C13 C12 120.2(3) . . ?
C15 C14 C13 119.4(3) . . ?
C15 C14 H14 120.3 . . ?
C13 C14 H14 120.3 . . ?
C14 C15 C10 121.2(3) . . ?
C14 C15 H15 119.4 . . ?
C10 C15 H15 119.4 . . ?
O6 C16A H16A 109.5 . . ?
O6 C16A H16B 109.5 . . ?
H16A C16A H16B 109.5 . . ?
O6 C16A H16C 109.5 . . ?
H16A C16A H16C 109.5 . . ?
H16B C16A H16C 109.5 . . ?
O6 C16B H16D 109.5 . . ?
O6 C16B H16E 109.5 . . ?
O6 C16B H16F 109.5 . . ?
O8 C17 O7 123.2(3) . . ?
O8 C17 C18 117.7(2) . . ?
O7 C17 C18 119.1(2) . . ?
C19 C18 C23 118.1(3) . . ?
C19 C18 C17 120.7(3) . . ?
C23 C18 C17 121.1(3) . . ?
C18 C19 C20 121.4(3) . . ?
C18 C19 H19 119.3 . . ?
C20 C19 H19 119.3 . . ?
C21 C20 C19 119.3(3) . . ?
C21 C20 H20 120.4 . . ?
C19 C20 H20 120.4 . . ?
O9 C21 C20 124.3(3) . . ?
O9 C21 C22 115.2(3) . . ?
C20 C21 C22 120.5(3) . . ?
C23 C22 C21 119.6(3) . . ?
C23 C22 H22 120.2 . . ?
C21 C22 H22 120.2 . . ?
C22 C23 C18 121.1(3) . . ?
C22 C23 H23 119.5 . . ?
C18 C23 H23 119.5 . . ?
O9 C24 H24A 109.5 . . ?
O9 C24 H24B 109.5 . . ?
H24A C24 H24B 109.5 . . ?
O9 C24 H24C 109.5 . . ?
H24A C24 H24C 109.5 . . ?
H24B C24 H24C 109.5 . . ?
S1 C25 H25A 109.5 . . ?
S1 C25 H25B 109.5 . . ?
H25A C25 H25B 109.5 . . ?
S1 C25 H25C 109.5 . . ?
H25A C25 H25C 109.5 . . ?
H25B C25 H25C 109.5 . . ?
S1 C26 H26A 109.5 . . ?
S1 C26 H26B 109.5 . . ?
H26A C26 H26B 109.5 . . ?
S1 C26 H26C 109.5 . . ?
H26A C26 H26C 109.5 . . ?
H26B C26 H26C 109.5 . . ?

loop_
_geom_bond_atom_site_label_1
_geom_bond_atom_site_label_2
_geom_bond_distance
_geom_bond_site_symmetry_2
_geom_bond_publ_flag
Tb1 O7 2.3039(19) . ?
Tb1 O10 2.3105(19) . ?
Tb1 O11 2.361(2) . ?
Tb1 O8 2.3692(19) 3_666 ?
Tb1 O5 2.370(2) . ?
Tb1 O2 2.3838(19) . ?
Tb1 O4 2.4969(19) . ?
Tb1 O1 2.5442(19) . ?
Tb1 C9 2.809(3) . ?
Tb1 C1 2.835(3) . ?
S1 O10 1.518(2) . ?
S1 C26 1.768(3) . ?
S1 C25 1.778(4) . ?
O1 C1 1.269(3) . ?
C1 O2 1.261(3) . ?
C1 C2 1.487(4) . ?
C2 C7 1.386(4) . ?
C2 C3 1.387(4) . ?
O3 C5 1.367(4) . ?
O3 C8 1.429(4) . ?
C3 C4 1.389(4) . ?
C3 H3 0.9500 . ?
O4 C9 1.248(3) . ?
C4 C5 1.393(4) . ?
C4 H4 0.9500 . ?
O5 C9 1.285(3) . ?
C5 C6 1.380(4) . ?
O6 C13 1.366(4) . ?
O6 C16A 1.494(6) . ?
O6 C16B 1.509(6) . ?
C6 C7 1.386(4) . ?
C6 H6 0.9500 . ?
O7 C17 1.262(3) . ?
C7 H7 0.9500 . ?
O8 C17 1.254(3) . ?
O8 Tb1 2.3692(19) 3_666 ?
C8 H8A 0.9800 . ?
C8 H8B 0.9800 . ?
C8 H8C 0.9800 . ?
O9 C21 1.367(3) . ?
O9 C24 1.432(4) . ?
C9 C10 1.484(4) . ?
C10 C11 1.389(4) . ?
C10 C15 1.393(4) . ?
O11 H1O 0.74(4) . ?
O11 H2O 0.87(4) . ?
C11 C12 1.381(4) . ?
C11 H11 0.9500 . ?
C12 C13 1.387(5) . ?
C12 H12 0.9500 . ?
C13 C14 1.385(4) . ?
C14 C15 1.378(4) . ?
C14 H14 0.9500 . ?
C15 H15 0.9500 . ?
C16A H16A 0.9800 . ?
C16A H16B 0.9800 . ?
C16A H16C 0.9800 . ?
C16B H16D 0.9800 . ?
C16B H16E 0.9800 . ?
C16B H16F 0.9800 . ?
C17 C18 1.494(4) . ?
C18 C19 1.387(4) . ?
C18 C23 1.397(4) . ?
C19 C20 1.389(4) . ?
C19 H19 0.9500 . ?
C20 C21 1.375(4) . ?
C20 H20 0.9500 . ?
C21 C22 1.393(4) . ?
C22 C23 1.374(4) . ?
C22 H22 0.9500 . ?
C23 H23 0.9500 . ?
C24 H24A 0.9800 . ?
C24 H24B 0.9800 . ?
C24 H24C 0.9800 . ?
C25 H25A 0.9800 . ?
C25 H25B 0.9800 . ?
C25 H25C 0.9800 . ?
C26 H26A 0.9800 . ?
C26 H26B 0.9800 . ?
C26 H26C 0.9800 . ?

loop_
_geom_hbond_atom_site_label_D
_geom_hbond_atom_site_label_H
_geom_hbond_atom_site_label_A
_geom_hbond_distance_DH
_geom_hbond_distance_HA
_geom_hbond_distance_DA
_geom_hbond_angle_DHA
_geom_hbond_site_symmetry_A
O11 H1O O5 0.74(4) 1.97(4) 2.695(3) 167(4) 3_666
O11 H2O O1 0.87(4) 1.86(5) 2.733(3) 177(4) 3_566
